data_7217133
loop_
_publ_author_name
'Mercadal, Nerea'
'Day, Stephen P.'
'Jarmyn, Andrew'
'Pitak, Mateusz B.'
'Coles, Simon J.'
'Wilson, Claire'
'Rees, Gregory J.'
'Hanna, John V.'
'Wallis, John D.'

_publ_section_title
;
 O- vs. N-protonation of 1-dimethylaminonaphthalene-8-ketones: formation
 of a peri N--C bond or a hydrogen bond to the pi-electron density of a
 carbonyl group
;
_journal_issue 36
_journal_name_full CrystEngComm
_journal_page_first 8363
_journal_paper_doi 10.1039/C4CE00981A
_journal_volume 16
_journal_year 2014
_chemical_formula_sum 'C14 H12 F3 N O'
_chemical_formula_weight 267.25
_chemical_name_systematic
; 
 1-Dimethylamino-4-trifluoroacetylnaphthalene  13
;
_space_group_IT_number 19
_symmetry_cell_setting orthorhombic
_symmetry_space_group_name_Hall 'P 2ac 2ab'
_symmetry_space_group_name_H-M 'P 21 21 21'
_atom_sites_solution_hydrogens geom
_atom_sites_solution_primary direct
_atom_sites_solution_secondary difmap
_audit_creation_method SHELXL-97
_cell_angle_alpha 90.00
_cell_angle_beta 90.00
_cell_angle_gamma 90.00
_cell_formula_units_Z 4
_cell_length_a 7.2319(13)
_cell_length_b 8.6574(13)
_cell_length_c 19.901(3)
_cell_measurement_reflns_used 790
_cell_measurement_temperature 294(1)
_cell_measurement_theta_max 29.0323
_cell_measurement_theta_min 2.9901
_cell_volume 1246.0(3)
_computing_cell_refinement
;
CrysAlisPro, Agilent Technologies,
Version 1.171.35.15 (release 03-08-2011 CrysAlis171 .NET)
(compiled Aug  3 2011,13:03:54)
;
_computing_data_collection
;
CrysAlisPro, Agilent Technologies,
Version 1.171.35.15 (release 03-08-2011 CrysAlis171 .NET)
(compiled Aug  3 2011,13:03:54)
;
_computing_data_reduction
;
CrysAlisPro, Agilent Technologies,
Version 1.171.35.15 (release 03-08-2011 CrysAlis171 .NET)
(compiled Aug  3 2011,13:03:54)
;
_computing_structure_refinement 'SHELXL-97 (Sheldrick, 1997)'
_computing_structure_solution 'SHELXS-97 (Sheldrick, 1990)'
_diffrn_ambient_temperature 294(1)
_diffrn_detector_area_resol_mean 15.9832
_diffrn_measured_fraction_theta_full 0.977
_diffrn_measured_fraction_theta_max 0.855
_diffrn_measurement_device_type 'Xcalibur, Sapphire3'
_diffrn_measurement_method '\w scans'
_diffrn_radiation_monochromator graphite
_diffrn_radiation_source 'Enhance (Mo) X-ray Source'
_diffrn_radiation_wavelength 0.71073
_diffrn_reflns_av_R_equivalents 0.0223
_diffrn_reflns_av_sigmaI/netI 0.0467
_diffrn_reflns_limit_h_max 8
_diffrn_reflns_limit_h_min -9
_diffrn_reflns_limit_k_max 11
_diffrn_reflns_limit_k_min -10
_diffrn_reflns_limit_l_max 25
_diffrn_reflns_limit_l_min -27
_diffrn_reflns_number 3862
_diffrn_reflns_theta_full 27.00
_diffrn_reflns_theta_max 29.10
_diffrn_reflns_theta_min 3.00
_exptl_absorpt_coefficient_mu 0.120
_exptl_absorpt_correction_T_max 1.00000
_exptl_absorpt_correction_T_min 0.98492
_exptl_absorpt_correction_type multi-scan
_exptl_absorpt_process_details
;
CrysAlisPro, Agilent Technologies,
Version 1.171.35.15 (release 03-08-2011 CrysAlis171 .NET)
(compiled Aug  3 2011,13:03:54)
Empirical absorption correction using spherical harmonics,
 implemented in SCALE3 ABSPACK scaling algorithm.
;
_exptl_crystal_colour yellow
_exptl_crystal_density_diffrn 1.425
_exptl_crystal_density_method 'not measured'
_exptl_crystal_description plate
_exptl_crystal_F_000 552
_exptl_crystal_size_max 0.4483
_exptl_crystal_size_mid 0.2415
_exptl_crystal_size_min 0.0983
_refine_diff_density_max 0.133
_refine_diff_density_min -0.136
_refine_diff_density_rms 0.032
_refine_ls_extinction_method none
_refine_ls_goodness_of_fit_ref 1.067
_refine_ls_hydrogen_treatment constr
_refine_ls_matrix_type full
_refine_ls_number_parameters 174
_refine_ls_number_reflns 2549
_refine_ls_number_restraints 0
_refine_ls_restrained_S_all 1.067
_refine_ls_R_factor_all 0.0920
_refine_ls_R_factor_gt 0.0602
_refine_ls_shift/su_max 0.000
_refine_ls_shift/su_mean 0.000
_refine_ls_structure_factor_coef Fsqd
_refine_ls_weighting_details 'calc w=1/[\s^2^(Fo^2^)+(0.0499P)^2^+0.0287P] where P=(Fo^2^+2Fc^2^)/3'
_refine_ls_weighting_scheme calc
_refine_ls_wR_factor_gt 0.1140
_refine_ls_wR_factor_ref 0.1298
_reflns_number_gt 1760
_reflns_number_total 2549
_reflns_threshold_expression >2sigma(I)
_cod_data_source_file c4ce00981a2.cif
_cod_data_source_block ketone13
_cod_depositor_comments 'Adding full bibliography for 7217128--7217139.cif.'
_cod_original_sg_symbol_H-M P212121
_cod_database_code 7217133

loop_
_symmetry_equiv_pos_as_xyz
'x, y, z'
'-x+1/2, -y, z+1/2'
'x+1/2, -y+1/2, -z'
'-x, y+1/2, -z+1/2'

loop_
_atom_site_label
_atom_site_type_symbol
_atom_site_fract_x
_atom_site_fract_y
_atom_site_fract_z
_atom_site_U_iso_or_equiv
_atom_site_adp_type
_atom_site_occupancy
_atom_site_symmetry_multiplicity
_atom_site_calc_flag
_atom_site_refinement_flags
F1 F 0.5454(3) 0.5022(3) 1.25281(9) 0.1213(9) Uani 1 1 d .
F2 F 0.7293(3) 0.4803(4) 1.17039(11) 0.1166(10) Uani 1 1 d .
F3 F 0.5885(4) 0.6929(3) 1.18868(10) 0.1154(9) Uani 1 1 d .
O1 O 0.2961(4) 0.4069(4) 1.17612(11) 0.1045(10) Uani 1 1 d .
N7 N 0.4513(4) 0.5858(3) 0.86581(11) 0.0573(7) Uani 1 1 d .
C1 C 0.4022(4) 0.5239(3) 1.07475(13) 0.0460(7) Uani 1 1 d .
C2 C 0.5443(4) 0.6079(3) 1.04627(13) 0.0502(7) Uani 1 1 d .
H2 H 0.6374 0.6485 1.0749 0.060 Uiso 1 1 calc R
C3 C 0.5575(4) 0.6358(3) 0.97830(12) 0.0495(7) Uani 1 1 d .
H3 H 0.6558 0.6974 0.9615 0.059 Uiso 1 1 calc R
C4 C 0.4299(4) 0.5751(3) 0.93468(12) 0.0430(6) Uani 1 1 d .
C5 C 0.2658(4) 0.5041(3) 0.96155(13) 0.0419(6) Uani 1 1 d .
C6 C 0.1123(4) 0.4707(3) 0.92056(14) 0.0523(7) Uani 1 1 d .
H6 H 0.1178 0.4944 0.8740 0.063 Uiso 1 1 calc R
C7 C -0.0436(5) 0.4054(4) 0.94597(17) 0.0635(9) Uani 1 1 d .
H7 H -0.1446 0.3820 0.9172 0.076 Uiso 1 1 calc R
C8 C -0.0546(5) 0.3732(3) 1.01399(17) 0.0626(8) Uani 1 1 d .
H8 H -0.1631 0.3263 1.0316 0.075 Uiso 1 1 calc R
C9 C 0.0870(4) 0.4075(3) 1.05571(14) 0.0516(7) Uani 1 1 d .
H9 H 0.0753 0.3853 1.1023 0.062 Uiso 1 1 calc R
C10 C 0.2518(4) 0.4754(3) 1.03181(14) 0.0420(6) Uani 1 1 d .
C11 C 0.4411(5) 0.4463(4) 0.82448(15) 0.0704(9) Uani 1 1 d .
H15A H 0.3792 0.3641 0.8498 0.106 Uiso 1 1 calc R
H15B H 0.5664 0.4129 0.8125 0.106 Uiso 1 1 calc R
H15C H 0.3710 0.4683 0.7835 0.106 Uiso 1 1 calc R
C12 C 0.5828(5) 0.6972(4) 0.83986(15) 0.0767(10) Uani 1 1 d .
H18A H 0.7088 0.6596 0.8475 0.115 Uiso 1 1 calc R
H18B H 0.5660 0.7962 0.8629 0.115 Uiso 1 1 calc R
H18C H 0.5625 0.7111 0.7915 0.115 Uiso 1 1 calc R
C13 C 0.4074(5) 0.4853(4) 1.14599(14) 0.0575(8) Uani 1 1 d .
C14 C 0.5706(6) 0.5401(5) 1.18970(15) 0.0756(10) Uani 1 1 d .

loop_
_atom_site_aniso_label
_atom_site_aniso_U_11
_atom_site_aniso_U_22
_atom_site_aniso_U_33
_atom_site_aniso_U_23
_atom_site_aniso_U_13
_atom_site_aniso_U_12
F1 0.1209(17) 0.198(2) 0.0453(10) 0.0257(15) -0.0120(13) -0.0265(17)
F2 0.0716(14) 0.189(3) 0.0894(15) 0.0203(18) -0.0064(13) 0.0248(16)
F3 0.158(2) 0.1124(17) 0.0760(14) -0.0226(13) -0.0179(17) -0.0417(18)
O1 0.105(2) 0.153(3) 0.0550(13) 0.0296(18) 0.0020(15) -0.046(2)
N7 0.0758(17) 0.0569(13) 0.0390(12) 0.0022(12) 0.0044(13) -0.0059(14)
C1 0.0521(17) 0.0468(15) 0.0391(13) -0.0008(13) 0.0016(14) 0.0031(15)
C2 0.0500(17) 0.0542(16) 0.0464(15) -0.0039(14) -0.0009(15) -0.0053(16)
C3 0.0522(17) 0.0521(16) 0.0443(15) 0.0045(15) 0.0035(16) -0.0090(16)
C4 0.0534(16) 0.0375(13) 0.0380(14) 0.0033(12) 0.0052(14) 0.0040(14)
C5 0.0492(15) 0.0338(13) 0.0426(14) -0.0037(13) -0.0012(13) 0.0045(13)
C6 0.0568(18) 0.0506(16) 0.0495(16) -0.0008(15) -0.0080(15) 0.0015(16)
C7 0.052(2) 0.0579(18) 0.080(2) -0.0046(19) -0.0110(19) -0.0033(18)
C8 0.0568(19) 0.0500(16) 0.081(2) -0.0011(18) 0.009(2) -0.0114(17)
C9 0.0569(18) 0.0460(15) 0.0520(16) -0.0005(14) 0.0094(16) -0.0014(16)
C10 0.0463(15) 0.0322(13) 0.0476(14) 0.0012(13) 0.0057(13) 0.0014(13)
C11 0.090(2) 0.076(2) 0.0447(15) -0.0132(17) 0.0020(19) -0.001(2)
C12 0.099(3) 0.080(2) 0.0506(17) 0.0149(17) 0.013(2) -0.019(2)
C13 0.064(2) 0.0670(18) 0.0414(15) 0.0053(15) 0.0049(15) 0.0047(18)
C14 0.081(3) 0.103(3) 0.0435(18) 0.010(2) -0.003(2) -0.003(3)

loop_
_atom_type_symbol
_atom_type_description
_atom_type_scat_dispersion_real
_atom_type_scat_dispersion_imag
_atom_type_scat_source
C C 0.0033 0.0016 'International Tables Vol C Tables 4.2.6.8 and 6.1.1.4'
H H 0.0000 0.0000 'International Tables Vol C Tables 4.2.6.8 and 6.1.1.4'
N N 0.0061 0.0033 'International Tables Vol C Tables 4.2.6.8 and 6.1.1.4'
O O 0.0106 0.0060 'International Tables Vol C Tables 4.2.6.8 and 6.1.1.4'
F F 0.0171 0.0103 'International Tables Vol C Tables 4.2.6.8 and 6.1.1.4'

loop_
_geom_angle_atom_site_label_1
_geom_angle_atom_site_label_2
_geom_angle_atom_site_label_3
_geom_angle
C4 N7 C12 118.1(2)
C4 N7 C11 119.7(2)
C12 N7 C11 112.5(2)
C2 C1 C10 118.1(2)
C2 C1 C13 120.1(3)
C10 C1 C13 121.9(3)
C3 C2 C1 123.2(3)
C3 C2 H2 118.4
C1 C2 H2 118.4
C4 C3 C2 120.5(3)
C4 C3 H3 119.7
C2 C3 H3 119.7
C3 C4 N7 121.8(3)
C3 C4 C5 118.9(2)
N7 C4 C5 119.3(3)
C6 C5 C10 118.5(3)
C6 C5 C4 121.5(2)
C10 C5 C4 119.8(2)
C7 C6 C5 121.6(3)
C7 C6 H6 119.2
C5 C6 H6 119.2
C6 C7 C8 119.7(3)
C6 C7 H7 120.1
C8 C7 H7 120.1
C9 C8 C7 120.8(3)
C9 C8 H8 119.6
C7 C8 H8 119.6
C8 C9 C10 121.6(3)
C8 C9 H9 119.2
C10 C9 H9 119.2
C9 C10 C5 117.6(3)
C9 C10 C1 123.9(2)
C5 C10 C1 118.5(2)
N7 C11 H15A 109.5
N7 C11 H15B 109.5
H15A C11 H15B 109.5
N7 C11 H15C 109.5
H15A C11 H15C 109.5
H15B C11 H15C 109.5
N7 C12 H18A 109.5
N7 C12 H18B 109.5
H18A C12 H18B 109.5
N7 C12 H18C 109.5
H18A C12 H18C 109.5
H18B C12 H18C 109.5
O1 C13 C1 126.4(3)
O1 C13 C14 113.7(3)
C1 C13 C14 119.9(3)
F1 C14 F2 107.6(3)
F1 C14 F3 106.1(3)
F2 C14 F3 107.6(3)
F1 C14 C13 110.9(3)
F2 C14 C13 112.5(3)
F3 C14 C13 111.9(3)

loop_
_geom_bond_atom_site_label_1
_geom_bond_atom_site_label_2
_geom_bond_distance
F1 C14 1.311(4)
F2 C14 1.317(4)
F3 C14 1.329(4)
O1 C13 1.211(4)
N7 C4 1.382(3)
N7 C12 1.449(4)
N7 C11 1.464(4)
C1 C2 1.381(4)
C1 C10 1.445(4)
C1 C13 1.457(3)
C2 C3 1.377(3)
C2 H2 0.9500
C3 C4 1.371(4)
C3 H3 0.9500
C4 C5 1.440(4)
C5 C6 1.407(4)
C5 C10 1.424(3)
C6 C7 1.359(4)
C6 H6 0.9500
C7 C8 1.384(4)
C7 H7 0.9500
C8 C9 1.351(4)
C8 H8 0.9500
C9 C10 1.412(4)
C9 H9 0.9500
C11 H15A 0.9800
C11 H15B 0.9800
C11 H15C 0.9800
C12 H18A 0.9800
C12 H18B 0.9800
C12 H18C 0.9800
C13 C14 1.541(5)
